data_7223710
loop_
_publ_author_name
'Gopalakrishnan, J.'
'Eichhorn, B.W.'
'Gonen, Z.S.'
'Fettinger, J.C.'
'Chang, K.-S.'
'Mandal, T.K.'
'Takeuchi, I.'
'Greene, R.L.'

_publ_section_title
;
 Synthesis and structure of La14 V6 Cu O36.5: a transparent Cu(I) vanadate
 containing (O Cu O)(3-) sticks
;
_journal_name_full 'Journal of Materials Chemistry'
_journal_page_first 3839
_journal_page_last 3842
_journal_volume 12
_journal_year 2002
_chemical_formula_sum 'Cu La14 O36.5 V6'
_chemical_name_systematic 'La14 Cu V6 O36.5'
_space_group_IT_number 2
_symmetry_space_group_name_Hall '-P 1'
_symmetry_space_group_name_H-M 'P -1'
_cell_angle_alpha 88.083
_cell_angle_beta 64.141
_cell_angle_gamma 87.847
_cell_formula_units_Z 1
_cell_length_a 9.7375
_cell_length_b 9.9167
_cell_length_c 10.3684
_cell_volume 900.163
_citation_journal_id_ASTM JMACEP
_cod_data_source_file Gopalakrishnan_JMACEP_2002_492.cif
_cod_data_source_block Cu1La14O36.5V6
_cod_original_cell_volume 900.1633
_cod_original_formula_sum 'Cu1 La14 O36.5 V6'
_cod_database_code 7223710

loop_
_symmetry_equiv_pos_as_xyz
x,y,z
-x,-y,-z

loop_
_atom_site_label
_atom_site_type_symbol
_atom_site_fract_x
_atom_site_fract_y
_atom_site_fract_z
_atom_site_occupancy
_atom_site_U_iso_or_equiv
O17 O-2 0.7022 0.6233 -0.4042 1 0.0
O2 O-2 0.3833 0.956 0.4569 1 0.0
V2 V+5 0.80267 1.00242 0.51346 1 0.0
La7 La+3 0.36831 0.68358 0.46274 1 0.0
O16 O-2 0.4203 0.5356 -0.1768 1 0.0
O8 O-2 0.7533 0.5148 -0.1383 1 0.0
Cu1 Cu+1 0.5 0 0 1 0.0
La6 La+3 0.82336 0.64653 0.32497 1 0.0
O1 O-2 1.0649 0.6018 -0.6147 1 0.0
V3 V+5 0.5082 0.6245 -0.3275 0.23 0.0
O13 O-2 0.8814 0.2603 -0.1346 1 0.0
O4 O-2 0.8753 0.5883 0.0941 1 0.0
O18 O-2 0.5705 0.7407 -0.1508 0.75 0.0
O11 O-2 1.1474 0.5904 -0.3361 1 0.0
O3 O-2 0.8689 0.9057 0.3579 1 0.0
La1 La+3 0.65978 0.68885 0.05543 1 0.0
V1 V+5 0.79349 0.36217 -0.2164 1 0.0
La5 La+3 0.92077 0.67534 -0.34932 1 0.0
O19 O-2 0.5277 0.5054 -0.5352 0.5 0.0
La4 La+3 0.89291 0.33782 0.09865 1 0.0
O7 O-2 0.3616 0.7053 0.2227 1 0.0
O6 O-2 0.6227 0.7575 0.2966 1 0.0
O5 O-2 0.6487 0.9388 0.052 1 0.0
O9 O-2 0.8176 0.9274 -0.345 1 0.0
V4 V+5 0.528 0.65986 -0.26626 0.77 0.0
La3 La+3 0.90088 1.00014 -0.1273 1 0.0
O14 O-2 0.8775 0.159 0.4789 1 0.0
O12 O-2 0.8975 0.7632 -0.1373 1 0.0
O15 O-2 0.4065 0.7615 -0.3243 1 0.0
O10 O-2 1.1221 0.9189 -0.1019 1 0.0
La2 La+3 0.64537 0.99604 0.27399 1 0.0
